data_4072016
loop_
_publ_author_name
'West, Nathan M.'
'White, Peter S.'
'Templeton, Joseph L.'

_publ_section_title
;
 Alkyne Insertion into the Pt&#x2212;H Bond of
 Pt(H)(1-pentene)(\b-diiminate) Initiates a Reaction Cascade That Results
 in C&#x2212;H Activation or C&#x2212;C Coupling
;
_journal_issue 20
_journal_name_full Organometallics
_journal_page_first 5252
_journal_paper_doi 10.1021/om800521x
_journal_volume 27
_journal_year 2008
_chemical_formula_moiety 'C37 H32 Cl2 N2 Pt Si'
_chemical_formula_sum 'C37 H32 Cl2 N2 Pt Si'
_chemical_formula_weight 798.73
_chemical_name_systematic
;

 ?

;
_space_group_IT_number 2
_symmetry_cell_setting triclinic
_symmetry_space_group_name_Hall '-P 1'
_symmetry_space_group_name_H-M 'P -1'
_atom_sites_solution_hydrogens geom
_atom_sites_solution_primary direct
_atom_sites_solution_secondary difmap
_audit_creation_method SHELXL-97
_cell_angle_alpha 97.484(1)
_cell_angle_beta 90.520(1)
_cell_angle_gamma 91.588(1)
_cell_formula_units_Z 2
_cell_length_a 10.2345(2)
_cell_length_b 11.6447(2)
_cell_length_c 14.6854(3)
_cell_measurement_reflns_used 7421
_cell_measurement_temperature 100(2)
_cell_measurement_theta_max 27.54
_cell_measurement_theta_min 2.39
_cell_volume 1734.45(6)
_computing_cell_refinement 'Bruker APEX2'
_computing_data_collection 'Bruker APEX2'
_computing_data_reduction 'Bruker SAINT'
_computing_molecular_graphics 'Bruker SHELXTL'
_computing_publication_material 'Bruker SHELXTL'
_computing_structure_refinement 'SHELXL-97 (Sheldrick, 2008)'
_computing_structure_solution 'SHELXS-97 (Sheldrick, 2008)'
_diffrn_ambient_temperature 100(2)
_diffrn_measured_fraction_theta_full 0.995
_diffrn_measured_fraction_theta_max 0.995
_diffrn_measurement_device_type 'Bruker-AXS SMART APEX2 CCD area detector'
_diffrn_measurement_method 'phi and omega scans'
_diffrn_radiation_monochromator graphite
_diffrn_radiation_source 'fine-focus sealed tube'
_diffrn_radiation_type MoK\a
_diffrn_radiation_wavelength 0.71073
_diffrn_reflns_av_R_equivalents 0.0330
_diffrn_reflns_av_sigmaI/netI 0.0437
_diffrn_reflns_limit_h_max 12
_diffrn_reflns_limit_h_min -12
_diffrn_reflns_limit_k_max 14
_diffrn_reflns_limit_k_min -13
_diffrn_reflns_limit_l_max 11
_diffrn_reflns_limit_l_min -17
_diffrn_reflns_number 15681
_diffrn_reflns_theta_full 25.68
_diffrn_reflns_theta_max 25.68
_diffrn_reflns_theta_min 1.40
_exptl_absorpt_coefficient_mu 4.261
_exptl_absorpt_correction_T_max 0.6753
_exptl_absorpt_correction_T_min 0.1870
_exptl_absorpt_correction_type numerical
_exptl_absorpt_process_details 'APEX2 Numerical'
_exptl_crystal_colour yellow
_exptl_crystal_density_diffrn 1.529
_exptl_crystal_density_method 'not measured'
_exptl_crystal_description needle
_exptl_crystal_F_000 788
_exptl_crystal_size_max 0.59
_exptl_crystal_size_mid 0.12
_exptl_crystal_size_min 0.10
_platon_squeeze_details
;
;
_refine_diff_density_max 1.291
_refine_diff_density_min -0.693
_refine_diff_density_rms 0.148
_refine_ls_extinction_method none
_refine_ls_goodness_of_fit_ref 1.101
_refine_ls_hydrogen_treatment constr
_refine_ls_matrix_type full
_refine_ls_number_parameters 390
_refine_ls_number_reflns 6559
_refine_ls_number_restraints 0
_refine_ls_restrained_S_all 1.101
_refine_ls_R_factor_all 0.0314
_refine_ls_R_factor_gt 0.0274
_refine_ls_shift/su_max 0.001
_refine_ls_shift/su_mean 0.000
_refine_ls_structure_factor_coef Fsqd
_refine_ls_weighting_details 'calc w=1/[\s^2^(Fo^2^)+(0.0402P)^2^+0.0000P] where P=(Fo^2^+2Fc^2^)/3'
_refine_ls_weighting_scheme calc
_refine_ls_wR_factor_gt 0.0733
_refine_ls_wR_factor_ref 0.0751
_reflns_number_gt 5955
_reflns_number_total 6559
_reflns_threshold_expression >2sigma(I)
_cod_data_source_file om800521x_si_001.cif
_cod_data_source_block c08226
_cod_depositor_comments
;
The following automatic conversions were performed:

'_symmetry_cell_setting' value 'Triclinic' changed to 'triclinic'
according to /home/saulius/struct/CIF-dictionaries/cif_core.dic
dictionary named 'cif_core.dic' version 2.4.1 from 2010-06-29.

Automatic conversion script
Id: cif_fix_values 1715 2011-07-08 13:25:40Z adriana 
;
_cod_original_sg_symbol_H-M P-1
_cod_database_code 4072016

loop_
_symmetry_equiv_pos_as_xyz
'x, y, z'
'-x, -y, -z'

loop_
_atom_site_label
_atom_site_type_symbol
_atom_site_fract_x
_atom_site_fract_y
_atom_site_fract_z
_atom_site_U_iso_or_equiv
_atom_site_adp_type
_atom_site_occupancy
_atom_site_symmetry_multiplicity
_atom_site_calc_flag
_atom_site_refinement_flags
Pt1 Pt 0.222027(14) 0.485655(13) 0.147785(10) 0.01818(7) Uani 1 1 d .
Cl1 Cl 0.57404(13) -0.01555(10) 0.20305(9) 0.0405(3) Uani 1 1 d .
Cl2 Cl -0.08585(13) 1.04169(11) 0.14348(10) 0.0439(3) Uani 1 1 d .
Si1 Si 0.31540(12) 0.57717(11) 0.35287(8) 0.0248(3) Uani 1 1 d .
N1 N 0.3312(3) 0.3819(3) 0.0567(2) 0.0184(7) Uani 1 1 d .
C2 C 0.3553(4) 0.4007(3) -0.0305(3) 0.0201(9) Uani 1 1 d .
C3 C 0.2947(4) 0.4829(3) -0.0760(3) 0.0202(9) Uani 1 1 d .
H3 H 0.3106 0.4769 -0.1401 0.024 Uiso 1 1 calc R
C4 C 0.2138(4) 0.5732(4) -0.0414(3) 0.0196(9) Uani 1 1 d .
N5 N 0.1847(3) 0.5969(3) 0.0478(2) 0.0198(7) Uani 1 1 d .
C6 C 0.4579(4) 0.3320(4) -0.0853(3) 0.0231(9) Uani 1 1 d .
H6A H 0.5387 0.3340 -0.0487 0.035 Uiso 1 1 calc R
H6B H 0.4751 0.3659 -0.1418 0.035 Uiso 1 1 calc R
H6C H 0.4265 0.2515 -0.1009 0.035 Uiso 1 1 calc R
C7 C 0.1604(4) 0.6465(4) -0.1103(3) 0.0268(10) Uani 1 1 d .
H7A H 0.0649 0.6466 -0.1069 0.040 Uiso 1 1 calc R
H7B H 0.1864 0.6144 -0.1722 0.040 Uiso 1 1 calc R
H7C H 0.1956 0.7261 -0.0962 0.040 Uiso 1 1 calc R
C8 C 0.3965(4) 0.2862(3) 0.0872(3) 0.0186(8) Uani 1 1 d .
C9 C 0.4911(4) 0.3053(4) 0.1560(3) 0.0235(9) Uani 1 1 d .
H9 H 0.5166 0.3825 0.1799 0.028 Uiso 1 1 calc R
C10 C 0.5492(4) 0.2134(4) 0.1905(3) 0.0275(10) Uani 1 1 d .
H10 H 0.6152 0.2271 0.2369 0.033 Uiso 1 1 calc R
C11 C 0.5093(4) 0.1020(4) 0.1562(3) 0.0261(10) Uani 1 1 d .
C12 C 0.4193(4) 0.0800(4) 0.0860(3) 0.0272(10) Uani 1 1 d .
H12 H 0.3965 0.0026 0.0610 0.033 Uiso 1 1 calc R
C13 C 0.3622(4) 0.1724(4) 0.0519(3) 0.0235(9) Uani 1 1 d .
H13 H 0.2987 0.1579 0.0039 0.028 Uiso 1 1 calc R
C14 C 0.1186(4) 0.7044(4) 0.0724(3) 0.0211(9) Uani 1 1 d .
C15 C -0.0171(4) 0.7050(4) 0.0789(3) 0.0244(9) Uani 1 1 d .
H15 H -0.0667 0.6344 0.0664 0.029 Uiso 1 1 calc R
C16 C -0.0798(4) 0.8078(4) 0.1034(3) 0.0298(10) Uani 1 1 d .
H16 H -0.1722 0.8082 0.1092 0.036 Uiso 1 1 calc R
C17 C -0.0063(4) 0.9103(4) 0.1194(3) 0.0295(10) Uani 1 1 d .
C18 C 0.1278(4) 0.9118(4) 0.1136(3) 0.0300(10) Uani 1 1 d .
H18 H 0.1769 0.9829 0.1246 0.036 Uiso 1 1 calc R
C19 C 0.1909(4) 0.8066(4) 0.0914(3) 0.0254(10) Uani 1 1 d .
H19 H 0.2836 0.8058 0.0894 0.031 Uiso 1 1 calc R
C20 C 0.0836(4) 0.5668(4) 0.2421(3) 0.0283(10) Uani 1 1 d .
H20A H 0.0164 0.6131 0.2161 0.034 Uiso 1 1 calc R
H20B H 0.0493 0.5200 0.2888 0.034 Uiso 1 1 calc R
C21 C 0.2071(4) 0.6209(4) 0.2604(3) 0.0250(10) Uani 1 1 d .
H21 H 0.2181 0.7023 0.2463 0.030 Uiso 1 1 calc R
C22 C 0.2529(5) 0.6475(4) 0.4655(3) 0.0301(11) Uani 1 1 d .
C23 C 0.1270(5) 0.6201(4) 0.4923(3) 0.0367(12) Uani 1 1 d .
H23 H 0.0770 0.5614 0.4554 0.044 Uiso 1 1 calc R
C24 C 0.0721(6) 0.6766(5) 0.5721(3) 0.0470(14) Uani 1 1 d .
H24 H -0.0130 0.6548 0.5901 0.056 Uiso 1 1 calc R
C25 C 0.1423(7) 0.7641(5) 0.6242(4) 0.0542(17) Uani 1 1 d .
H25 H 0.1051 0.8038 0.6780 0.065 Uiso 1 1 calc R
C26 C 0.2670(6) 0.7943(5) 0.5987(3) 0.0493(15) Uani 1 1 d .
H26 H 0.3143 0.8560 0.6343 0.059 Uiso 1 1 calc R
C27 C 0.3235(5) 0.7353(5) 0.5213(3) 0.0414(13) Uani 1 1 d .
H27 H 0.4108 0.7544 0.5061 0.050 Uiso 1 1 calc R
C28 C 0.4928(4) 0.6193(4) 0.3420(3) 0.0267(10) Uani 1 1 d .
C29 C 0.5343(5) 0.7339(4) 0.3349(3) 0.0335(11) Uani 1 1 d .
H29 H 0.4715 0.7917 0.3310 0.040 Uiso 1 1 calc R
C30 C 0.6683(5) 0.7631(5) 0.3337(3) 0.0389(12) Uani 1 1 d .
H30 H 0.6959 0.8407 0.3291 0.047 Uiso 1 1 calc R
C31 C 0.7593(5) 0.6798(5) 0.3390(3) 0.0408(13) Uani 1 1 d .
H31 H 0.8498 0.7001 0.3386 0.049 Uiso 1 1 calc R
C32 C 0.7199(5) 0.5663(5) 0.3450(3) 0.0374(12) Uani 1 1 d .
H32 H 0.7835 0.5089 0.3478 0.045 Uiso 1 1 calc R
C33 C 0.5880(5) 0.5362(4) 0.3470(3) 0.0311(11) Uani 1 1 d .
H33 H 0.5619 0.4583 0.3519 0.037 Uiso 1 1 calc R
C34 C 0.2879(4) 0.4187(4) 0.3336(3) 0.0244(9) Uani 1 1 d .
C35 C 0.3038(5) 0.3421(4) 0.3983(3) 0.0321(11) Uani 1 1 d .
H35 H 0.3397 0.3701 0.4571 0.039 Uiso 1 1 calc R
C36 C 0.2682(5) 0.2264(4) 0.3782(3) 0.0363(12) Uani 1 1 d .
H36 H 0.2835 0.1743 0.4215 0.044 Uiso 1 1 calc R
C37 C 0.2094(5) 0.1868(4) 0.2931(3) 0.0324(11) Uani 1 1 d .
H37 H 0.1801 0.1082 0.2801 0.039 Uiso 1 1 calc R
C38 C 0.1935(4) 0.2602(4) 0.2282(3) 0.0262(10) Uani 1 1 d .
H38 H 0.1519 0.2319 0.1712 0.031 Uiso 1 1 calc R
C39 C 0.2375(4) 0.3767(4) 0.2444(3) 0.0240(9) Uani 1 1 d .

loop_
_atom_site_aniso_label
_atom_site_aniso_U_11
_atom_site_aniso_U_22
_atom_site_aniso_U_33
_atom_site_aniso_U_23
_atom_site_aniso_U_13
_atom_site_aniso_U_12
Pt1 0.02139(10) 0.02021(10) 0.01236(9) -0.00035(6) 0.00228(6) 0.00140(6)
Cl1 0.0547(8) 0.0249(6) 0.0432(7) 0.0070(5) -0.0052(6) 0.0097(5)
Cl2 0.0435(7) 0.0329(7) 0.0531(8) -0.0063(6) 0.0035(6) 0.0159(6)
Si1 0.0320(7) 0.0276(7) 0.0140(6) -0.0018(5) 0.0014(5) 0.0064(5)
N1 0.0194(17) 0.0192(18) 0.0153(16) -0.0022(14) 0.0024(14) -0.0005(14)
C2 0.022(2) 0.018(2) 0.018(2) -0.0040(17) 0.0008(17) -0.0049(16)
C3 0.023(2) 0.025(2) 0.0115(18) -0.0022(17) 0.0015(16) -0.0034(17)
C4 0.022(2) 0.023(2) 0.0149(19) 0.0047(17) 0.0004(16) -0.0051(17)
N5 0.0232(18) 0.0162(17) 0.0194(17) -0.0004(14) 0.0002(14) 0.0000(14)
C6 0.026(2) 0.023(2) 0.019(2) -0.0017(17) 0.0061(17) 0.0011(18)
C7 0.035(3) 0.024(2) 0.021(2) 0.0026(18) -0.0019(19) 0.0014(19)
C8 0.020(2) 0.019(2) 0.017(2) 0.0016(16) 0.0051(16) 0.0014(16)
C9 0.025(2) 0.022(2) 0.024(2) 0.0012(18) 0.0018(18) -0.0001(18)
C10 0.030(2) 0.026(2) 0.027(2) 0.0063(19) -0.0014(19) 0.0025(19)
C11 0.030(2) 0.021(2) 0.028(2) 0.0031(19) 0.0050(19) 0.0053(18)
C12 0.034(2) 0.020(2) 0.026(2) -0.0020(19) 0.009(2) 0.0011(19)
C13 0.031(2) 0.023(2) 0.016(2) -0.0011(17) 0.0021(18) -0.0006(18)
C14 0.026(2) 0.020(2) 0.017(2) 0.0018(17) 0.0000(17) -0.0006(17)
C15 0.024(2) 0.027(2) 0.022(2) 0.0025(18) -0.0014(18) -0.0024(18)
C16 0.023(2) 0.036(3) 0.030(2) 0.001(2) 0.0001(19) 0.007(2)
C17 0.033(3) 0.026(2) 0.028(2) -0.0034(19) 0.002(2) 0.0074(19)
C18 0.031(2) 0.024(2) 0.032(3) -0.004(2) 0.000(2) -0.0017(19)
C19 0.021(2) 0.025(2) 0.030(2) 0.0014(19) 0.0006(18) 0.0022(18)
C20 0.029(2) 0.037(3) 0.018(2) -0.0015(19) 0.0081(18) 0.013(2)
C21 0.032(2) 0.024(2) 0.017(2) -0.0054(18) 0.0025(18) 0.0082(19)
C22 0.045(3) 0.030(3) 0.015(2) -0.0020(19) -0.001(2) 0.014(2)
C23 0.051(3) 0.039(3) 0.019(2) -0.001(2) 0.006(2) 0.011(2)
C24 0.062(4) 0.052(4) 0.028(3) 0.003(3) 0.015(3) 0.027(3)
C25 0.094(5) 0.050(4) 0.018(2) -0.005(2) 0.010(3) 0.034(3)
C26 0.079(4) 0.043(3) 0.023(3) -0.007(2) -0.002(3) 0.017(3)
C27 0.054(3) 0.047(3) 0.021(2) -0.004(2) -0.001(2) 0.011(3)
C28 0.033(2) 0.036(3) 0.0098(19) -0.0023(18) -0.0018(18) 0.005(2)
C29 0.040(3) 0.032(3) 0.029(2) 0.006(2) -0.003(2) 0.005(2)
C30 0.046(3) 0.039(3) 0.032(3) 0.007(2) -0.002(2) -0.004(2)
C31 0.031(3) 0.059(4) 0.029(3) -0.004(2) -0.003(2) 0.002(2)
C32 0.036(3) 0.054(3) 0.021(2) -0.001(2) 0.000(2) 0.015(2)
C33 0.042(3) 0.037(3) 0.012(2) -0.0044(19) -0.0004(19) 0.008(2)
C34 0.032(2) 0.027(2) 0.014(2) 0.0025(18) 0.0059(18) 0.0057(19)
C35 0.044(3) 0.037(3) 0.016(2) 0.002(2) 0.004(2) 0.011(2)
C36 0.052(3) 0.035(3) 0.024(2) 0.011(2) 0.011(2) 0.008(2)
C37 0.043(3) 0.026(3) 0.029(2) 0.008(2) 0.009(2) 0.002(2)
C38 0.030(2) 0.028(2) 0.021(2) 0.0012(19) 0.0040(18) 0.0028(19)
C39 0.023(2) 0.029(2) 0.019(2) -0.0011(18) 0.0053(17) 0.0063(18)

loop_
_atom_type_symbol
_atom_type_description
_atom_type_scat_dispersion_real
_atom_type_scat_dispersion_imag
_atom_type_scat_source
C C 0.0033 0.0016 'International Tables Vol C Tables 4.2.6.8 and 6.1.1.4'
H H 0.0000 0.0000 'International Tables Vol C Tables 4.2.6.8 and 6.1.1.4'
N N 0.0061 0.0033 'International Tables Vol C Tables 4.2.6.8 and 6.1.1.4'
Si Si 0.0817 0.0704 'International Tables Vol C Tables 4.2.6.8 and 6.1.1.4'
Cl Cl 0.1484 0.1585 'International Tables Vol C Tables 4.2.6.8 and 6.1.1.4'
Pt Pt -1.7033 8.3905 'International Tables Vol C Tables 4.2.6.8 and 6.1.1.4'

loop_
_geom_angle_atom_site_label_1
_geom_angle_atom_site_label_2
_geom_angle_atom_site_label_3
_geom_angle
C39 Pt1 N1 92.11(15)
C39 Pt1 N5 174.09(14)
N1 Pt1 N5 91.02(13)
C39 Pt1 C21 86.12(17)
N1 Pt1 C21 150.97(15)
N5 Pt1 C21 93.57(15)
C39 Pt1 C20 82.62(17)
N1 Pt1 C20 169.33(15)
N5 Pt1 C20 93.47(16)
C21 Pt1 C20 38.29(17)
C34 Si1 C22 113.8(2)
C34 Si1 C21 100.2(2)
C22 Si1 C21 107.23(19)
C34 Si1 C28 111.8(2)
C22 Si1 C28 109.4(2)
C21 Si1 C28 114.1(2)
C2 N1 C8 115.8(3)
C2 N1 Pt1 124.8(3)
C8 N1 Pt1 119.2(2)
N1 C2 C3 125.2(4)
N1 C2 C6 119.8(4)
C3 C2 C6 115.0(4)
C2 C3 C4 129.6(4)
N5 C4 C3 123.3(4)
N5 C4 C7 120.2(4)
C3 C4 C7 116.5(4)
C4 N5 C14 115.0(3)
C4 N5 Pt1 124.4(3)
C14 N5 Pt1 120.6(3)
C9 C8 C13 118.6(4)
C9 C8 N1 120.2(4)
C13 C8 N1 121.1(4)
C8 C9 C10 121.0(4)
C11 C10 C9 118.7(4)
C12 C11 C10 121.7(4)
C12 C11 Cl1 118.6(3)
C10 C11 Cl1 119.8(3)
C11 C12 C13 119.0(4)
C12 C13 C8 120.9(4)
C19 C14 C15 119.9(4)
C19 C14 N5 119.6(4)
C15 C14 N5 120.4(4)
C16 C15 C14 120.3(4)
C15 C16 C17 119.1(4)
C18 C17 C16 121.6(4)
C18 C17 Cl2 119.0(4)
C16 C17 Cl2 119.3(4)
C17 C18 C19 118.8(4)
C14 C19 C18 120.2(4)
C21 C20 Pt1 70.8(2)
C20 C21 Si1 120.4(4)
C20 C21 Pt1 70.9(2)
Si1 C21 Pt1 105.0(2)
C23 C22 C27 117.6(4)
C23 C22 Si1 119.6(3)
C27 C22 Si1 122.6(4)
C22 C23 C24 121.8(5)
C25 C24 C23 119.4(6)
C24 C25 C26 120.2(5)
C25 C26 C27 120.5(5)
C26 C27 C22 120.5(5)
C33 C28 C29 118.4(4)
C33 C28 Si1 119.4(4)
C29 C28 Si1 122.1(3)
C30 C29 C28 120.2(5)
C31 C30 C29 120.1(5)
C30 C31 C32 120.4(5)
C31 C32 C33 120.2(5)
C32 C33 C28 120.7(5)
C35 C34 C39 119.8(4)
C35 C34 Si1 126.5(3)
C39 C34 Si1 113.6(3)
C36 C35 C34 121.1(4)
C35 C36 C37 119.1(4)
C38 C37 C36 120.7(4)
C37 C38 C39 121.2(4)
C38 C39 C34 117.6(4)
C38 C39 Pt1 122.1(3)
C34 C39 Pt1 120.2(3)

loop_
_geom_bond_atom_site_label_1
_geom_bond_atom_site_label_2
_geom_bond_distance
Pt1 C39 2.031(5)
Pt1 N1 2.044(3)
Pt1 N5 2.120(3)
Pt1 C21 2.140(4)
Pt1 C20 2.142(4)
Cl1 C11 1.753(5)
Cl2 C17 1.750(4)
Si1 C34 1.844(5)
Si1 C22 1.874(4)
Si1 C21 1.875(4)
Si1 C28 1.881(5)
N1 C2 1.351(5)
N1 C8 1.433(5)
C2 C3 1.393(6)
C2 C6 1.511(6)
C3 C4 1.403(6)
C4 N5 1.341(5)
C4 C7 1.514(6)
N5 C14 1.445(5)
C8 C9 1.386(6)
C8 C13 1.393(6)
C9 C10 1.388(6)
C10 C11 1.379(6)
C11 C12 1.371(6)
C12 C13 1.385(6)
C14 C19 1.379(6)
C14 C15 1.393(6)
C15 C16 1.382(6)
C16 C17 1.386(6)
C17 C18 1.375(6)
C18 C19 1.403(6)
C20 C21 1.404(6)
C22 C23 1.391(7)
C22 C27 1.403(7)
C23 C24 1.398(6)
C24 C25 1.373(9)
C25 C26 1.382(9)
C26 C27 1.389(7)
C28 C33 1.400(6)
C28 C29 1.406(7)
C29 C30 1.404(7)
C30 C31 1.372(7)
C31 C32 1.385(7)
C32 C33 1.387(7)
C34 C35 1.396(6)
C34 C39 1.424(6)
C35 C36 1.379(7)
C36 C37 1.399(7)
C37 C38 1.372(6)
C38 C39 1.407(6)

loop_
_geom_torsion_atom_site_label_1
_geom_torsion_atom_site_label_2
_geom_torsion_atom_site_label_3
_geom_torsion_atom_site_label_4
_geom_torsion
C39 Pt1 N1 C2 175.9(3)
N5 Pt1 N1 C2 0.9(3)
C21 Pt1 N1 C2 -98.4(4)
C20 Pt1 N1 C2 115.8(8)
C39 Pt1 N1 C8 -9.1(3)
N5 Pt1 N1 C8 175.9(3)
C21 Pt1 N1 C8 76.7(4)
C20 Pt1 N1 C8 -69.1(9)
C8 N1 C2 C3 174.8(4)
Pt1 N1 C2 C3 -9.9(5)
C8 N1 C2 C6 -7.1(5)
Pt1 N1 C2 C6 168.1(3)
N1 C2 C3 C4 10.4(7)
C6 C2 C3 C4 -167.7(4)
C2 C3 C4 N5 2.3(7)
C2 C3 C4 C7 -178.6(4)
C3 C4 N5 C14 170.0(4)
C7 C4 N5 C14 -9.1(5)
C3 C4 N5 Pt1 -12.7(5)
C7 C4 N5 Pt1 168.2(3)
N1 Pt1 N5 C4 10.0(3)
C21 Pt1 N5 C4 161.3(3)
C20 Pt1 N5 C4 -160.3(3)
N1 Pt1 N5 C14 -172.8(3)
C21 Pt1 N5 C14 -21.5(3)
C20 Pt1 N5 C14 16.8(3)
C2 N1 C8 C9 113.7(4)
Pt1 N1 C8 C9 -61.8(4)
C2 N1 C8 C13 -69.4(5)
Pt1 N1 C8 C13 115.1(4)
C13 C8 C9 C10 -1.2(6)
N1 C8 C9 C10 175.8(4)
C8 C9 C10 C11 -1.2(7)
C9 C10 C11 C12 3.5(7)
C9 C10 C11 Cl1 -176.3(3)
C10 C11 C12 C13 -3.4(7)
Cl1 C11 C12 C13 176.4(3)
C11 C12 C13 C8 1.0(6)
C9 C8 C13 C12 1.3(6)
N1 C8 C13 C12 -175.6(4)
C4 N5 C14 C19 -84.9(5)
Pt1 N5 C14 C19 97.7(4)
C4 N5 C14 C15 96.4(4)
Pt1 N5 C14 C15 -81.0(4)
C19 C14 C15 C16 0.6(6)
N5 C14 C15 C16 179.3(4)
C14 C15 C16 C17 1.4(7)
C15 C16 C17 C18 -1.6(7)
C15 C16 C17 Cl2 176.1(3)
C16 C17 C18 C19 -0.2(7)
Cl2 C17 C18 C19 -178.0(4)
C15 C14 C19 C18 -2.5(6)
N5 C14 C19 C18 178.8(4)
C17 C18 C19 C14 2.3(7)
C39 Pt1 C20 C21 93.1(3)
N1 Pt1 C20 C21 153.9(7)
N5 Pt1 C20 C21 -91.4(3)
Pt1 C20 C21 Si1 -96.6(3)
C34 Si1 C21 C20 40.7(4)
C22 Si1 C21 C20 -78.3(4)
C28 Si1 C21 C20 160.4(3)
C34 Si1 C21 Pt1 -35.6(2)
C22 Si1 C21 Pt1 -154.7(2)
C28 Si1 C21 Pt1 84.0(2)
C39 Pt1 C21 C20 -83.0(3)
N1 Pt1 C21 C20 -170.3(3)
N5 Pt1 C21 C20 91.1(3)
C39 Pt1 C21 Si1 34.5(2)
N1 Pt1 C21 Si1 -52.9(4)
N5 Pt1 C21 Si1 -151.4(2)
C20 Pt1 C21 Si1 117.5(4)
C34 Si1 C22 C23 -48.1(4)
C21 Si1 C22 C23 61.7(4)
C28 Si1 C22 C23 -174.0(4)
C34 Si1 C22 C27 137.7(4)
C21 Si1 C22 C27 -112.5(4)
C28 Si1 C22 C27 11.8(5)
C27 C22 C23 C24 -0.5(7)
Si1 C22 C23 C24 -174.9(4)
C22 C23 C24 C25 2.0(8)
C23 C24 C25 C26 -1.1(8)
C24 C25 C26 C27 -1.4(9)
C25 C26 C27 C22 2.9(8)
C23 C22 C27 C26 -2.0(7)
Si1 C22 C27 C26 172.3(4)
C34 Si1 C28 C33 -17.6(4)
C22 Si1 C28 C33 109.5(3)
C21 Si1 C28 C33 -130.4(3)
C34 Si1 C28 C29 166.6(3)
C22 Si1 C28 C29 -66.3(4)
C21 Si1 C28 C29 53.8(4)
C33 C28 C29 C30 -0.5(6)
Si1 C28 C29 C30 175.4(4)
C28 C29 C30 C31 0.2(7)
C29 C30 C31 C32 0.5(7)
C30 C31 C32 C33 -1.0(7)
C31 C32 C33 C28 0.7(7)
C29 C28 C33 C32 0.0(6)
Si1 C28 C33 C32 -176.0(3)
C22 Si1 C34 C35 -41.6(5)
C21 Si1 C34 C35 -155.7(4)
C28 Si1 C34 C35 83.1(4)
C22 Si1 C34 C39 134.1(3)
C21 Si1 C34 C39 20.0(4)
C28 Si1 C34 C39 -101.2(3)
C39 C34 C35 C36 -1.7(7)
Si1 C34 C35 C36 173.7(4)
C34 C35 C36 C37 -3.2(7)
C35 C36 C37 C38 3.6(7)
C36 C37 C38 C39 1.0(7)
C37 C38 C39 C34 -5.8(6)
C37 C38 C39 Pt1 177.5(3)
C35 C34 C39 C38 6.1(6)
Si1 C34 C39 C38 -169.9(3)
C35 C34 C39 Pt1 -177.1(3)
Si1 C34 C39 Pt1 6.9(5)
N1 Pt1 C39 C38 -58.8(4)
C21 Pt1 C39 C38 150.2(4)
C20 Pt1 C39 C38 111.9(4)
N1 Pt1 C39 C34 124.5(3)
C21 Pt1 C39 C34 -26.4(3)
C20 Pt1 C39 C34 -64.8(4)

loop_
_platon_squeeze_void_nr
_platon_squeeze_void_average_x
_platon_squeeze_void_average_y
_platon_squeeze_void_average_z
_platon_squeeze_void_volume
_platon_squeeze_void_count_electrons
_platon_squeeze_void_content
1 -0.004 0.000 0.500 227 64 ' '
